data_7008111
loop_
_publ_author_name
'Cowley, Andrew R.'
'Dilworth, Jonathan R.'
'Nairn, Alison K.'
'Robbie, Alasdair J.'

_publ_section_title
;
 Preparation and characterization of diarylphosphazene and
 diarylphosphinohydrazide complexes of titanium, tungsten and ruthenium
 and phosphorylketimido complexes of rhenium.
;
_journal_issue 4
_journal_name_full 'Dalton transactions (Cambridge, England : 2003)'
_journal_page_first 680
_journal_page_last 693
_journal_paper_doi 10.1039/b417068g
_journal_year 2005
_chemical_compound_source
;
?
;
_chemical_formula_moiety ' C24 H31 Cl2 N2 P1 Ru1 '
_chemical_formula_sum 'C24 H31 Cl2 N2 P Ru'
_chemical_formula_weight 550.47
_chemical_name_systematic
;
?
;
_space_group_IT_number 61
_symmetry_cell_setting orthorhombic
_symmetry_space_group_name_Hall '-P 2ac 2ab'
_symmetry_space_group_name_H-M 'P b c a'
_atom_sites_solution_hydrogens geom
_atom_sites_solution_primary direct
_cell_angle_alpha 90
_cell_angle_beta 90
_cell_angle_gamma 90
_cell_formula_units_Z 8
_cell_length_a 18.7070(4)
_cell_length_b 13.7367(3)
_cell_length_c 18.8545(5)
_cell_measurement_reflns_used 31161
_cell_measurement_temperature 150
_cell_measurement_theta_max 28
_cell_measurement_theta_min 5
_cell_volume 4845.1(2)
_computing_cell_refinement
;
KappaCCD software 'DENZO' (Otwinowski & Minor, 1996)
;
_computing_data_collection
;
KappaCCD software 'Collect' (Nonius, 2000)
;
_computing_data_reduction
;
KappaCCD software 'DENZO' (Otwinowski & Minor, 1996)
;
_computing_publication_material
;
CRYSTALS (Watkin et al, 2001)
;
_computing_structure_refinement
;
CRYSTALS (Watkin et al, 2001)
;
_computing_structure_solution 'SIR92 (Giacovazzo et al, 1992)'
_diffrn_ambient_temperature 150
_diffrn_measured_fraction_theta_full 0.997
_diffrn_measured_fraction_theta_max 0.997
_diffrn_measurement_device_type
;
Nonius KappaCCD
;
_diffrn_measurement_method \w
_diffrn_radiation_monochromator graphite
_diffrn_radiation_type 'Mo K\a'
_diffrn_radiation_wavelength 0.71073
_diffrn_reflns_av_R_equivalents 0.081
_diffrn_reflns_limit_h_max 24
_diffrn_reflns_limit_h_min -24
_diffrn_reflns_limit_k_max 17
_diffrn_reflns_limit_k_min -17
_diffrn_reflns_limit_l_max 24
_diffrn_reflns_limit_l_min -24
_diffrn_reflns_number 31161
_diffrn_reflns_theta_full 26.651
_diffrn_reflns_theta_max 27.475
_diffrn_reflns_theta_min 5.246
_diffrn_standards_decay_% 0.00
_diffrn_standards_interval_count 0
_diffrn_standards_interval_time 0
_diffrn_standards_number 0
_exptl_absorpt_coefficient_mu 0.948
_exptl_absorpt_correction_T_max 0.94
_exptl_absorpt_correction_T_min 0.77
_exptl_absorpt_correction_type multi-scan
_exptl_absorpt_process_details
;
Denzo/Scalepack (Otwinowski & Minor, 1996)
;
_exptl_crystal_colour ' orange '
_exptl_crystal_density_diffrn 1.509
_exptl_crystal_description ' plate '
_exptl_crystal_F_000 2256
_exptl_crystal_size_max 0.28
_exptl_crystal_size_mid 0.22
_exptl_crystal_size_min 0.06
_refine_diff_density_max 0.47
_refine_diff_density_min -0.62
_refine_ls_extinction_method None
_refine_ls_goodness_of_fit_ref 1.1166
_refine_ls_hydrogen_treatment mixed
_refine_ls_matrix_type full
_refine_ls_number_parameters 275
_refine_ls_number_reflns 3207
_refine_ls_number_restraints 0
_refine_ls_R_factor_all 0.0732
_refine_ls_R_factor_gt 0.0295
_refine_ls_shift/su_max 0.006303
_refine_ls_structure_factor_coef F
_refine_ls_weighting_details
;
Method, part 1, Chebychev polynomial, (Watkin, 1994, Prince, 1982)
[weight] = 1.0/[A~0~*T~0~(x)+A~1~*T~1~(x) ... +A~n-1~]*T~n-1~(x)]
where A~i~ are the Chebychev coefficients listed below and x= Fcalc/Fmax
Method = Robust Weighting (Prince, 1982)
W = [weight] * [1-(deltaF/6*sigmaF)^2^]^2^
A~i~ are:
0.212 0.350E-01 0.390E-01
;
_refine_ls_weighting_scheme calc
_refine_ls_wR_factor_all 0.0722
_refine_ls_wR_factor_gt 0.0306
_refine_ls_wR_factor_ref 0.0306
_reflns_limit_h_max 24
_reflns_limit_h_min 0
_reflns_limit_k_max 17
_reflns_limit_k_min 0
_reflns_limit_l_max 24
_reflns_limit_l_min 0
_reflns_number_gt 3207
_reflns_number_total 5494
_reflns_threshold_expression I>3.00u(I)
_cod_data_source_file b417068g.txt
_cod_data_source_block arc752
_cod_depositor_comments
;
The following automatic conversions were performed:
'_symmetry_cell_setting' value 'Orthorhombic' changed to 'orthorhombic'
according to '/home/adriana/struct/CIF-dictionaries/cif_core.dic'
dictionary named 'cif_core.dic' version 2.4.1 from 2010-06-29.

Automatic conversion script
Id: cif_fix_enum 1555 2011-01-17 13:19:09Z saulius 
;
_cod_original_sg_symbol_H-M 'P b c a '
_cod_original_formula_sum ' C24 H31 Cl2 N2 P1 Ru1 '
_cod_database_code 7008111

loop_
_symmetry_equiv_pos_as_xyz
x,y,z
-x,-y,-z
-x+1/2,y+1/2,z
x+1/2,-y+1/2,-z
x,-y+1/2,z+1/2
-x,y+1/2,-z+1/2
-x+1/2,-y,z+1/2
x+1/2,y,-z+1/2

loop_
_atom_site_label
_atom_site_type_symbol
_atom_site_fract_x
_atom_site_fract_y
_atom_site_fract_z
_atom_site_U_iso_or_equiv
_atom_site_occupancy
_atom_site_adp_type
Ru1 Ru 0.461663(14) 0.233682(18) 0.272489(14) 0.0168 1.0000 Uani
Cl1 Cl 0.49290(5) 0.37086(6) 0.34610(5) 0.0289 1.0000 Uani
Cl2 Cl 0.44731(5) 0.34833(6) 0.17677(5) 0.0273 1.0000 Uani
P1 P 0.58153(4) 0.22704(6) 0.24050(4) 0.0164 1.0000 Uani
N1 N 0.61726(16) 0.3371(2) 0.22680(17) 0.0218 1.0000 Uani
N2 N 0.68612(15) 0.3402(2) 0.19354(15) 0.0217 1.0000 Uani
C1 C 0.7308(2) 0.4114(3) 0.2299(2) 0.0302 1.0000 Uani
C2 C 0.6788(2) 0.3647(3) 0.1182(2) 0.0313 1.0000 Uani
C3 C 0.60207(17) 0.1558(2) 0.16156(18) 0.0183 1.0000 Uani
C4 C 0.55192(18) 0.1524(3) 0.10674(19) 0.0235 1.0000 Uani
C5 C 0.5683(2) 0.1077(3) 0.0427(2) 0.0309 1.0000 Uani
C6 C 0.6352(2) 0.0659(3) 0.0324(2) 0.0338 1.0000 Uani
C7 C 0.6849(2) 0.0688(3) 0.0865(2) 0.0306 1.0000 Uani
C8 C 0.6696(2) 0.1135(3) 0.15094(19) 0.0233 1.0000 Uani
C9 C 0.63667(18) 0.1763(2) 0.31076(18) 0.0193 1.0000 Uani
C10 C 0.64441(19) 0.0762(3) 0.31865(18) 0.0216 1.0000 Uani
C11 C 0.6790(2) 0.0385(3) 0.3780(2) 0.0286 1.0000 Uani
C12 C 0.7048(2) 0.1003(3) 0.4299(2) 0.0319 1.0000 Uani
C13 C 0.6975(2) 0.2002(3) 0.42276(19) 0.0300 1.0000 Uani
C14 C 0.66294(19) 0.2389(3) 0.36358(18) 0.0251 1.0000 Uani
C15 C 0.41909(19) 0.1614(2) 0.36900(19) 0.0224 1.0000 Uani
C16 C 0.46155(19) 0.0951(2) 0.33152(17) 0.0200 1.0000 Uani
C17 C 0.44918(17) 0.0763(2) 0.25773(18) 0.0194 1.0000 Uani
C18 C 0.39237(19) 0.1225(3) 0.2216(2) 0.0252 1.0000 Uani
C19 C 0.34756(18) 0.1874(3) 0.2608(2) 0.0272 1.0000 Uani
C20 C 0.3599(2) 0.2067(3) 0.3321(2) 0.0261 1.0000 Uani
C21 C 0.4309(2) 0.1850(3) 0.44675(19) 0.0267 1.0000 Uani
C22 C 0.5033(2) 0.1539(3) 0.4741(2) 0.0399 1.0000 Uani
C23 C 0.3704(3) 0.1391(4) 0.4900(2) 0.0462 1.0000 Uani
C24 C 0.3773(2) 0.1003(3) 0.1448(2) 0.0385 1.0000 Uani
H1 H 0.591(2) 0.379(3) 0.212(2) 0.027(11) 1.0000 Uiso
H11 H 0.7789 0.4137 0.2068 0.0362 1.0000 Uiso
H12 H 0.7363 0.3923 0.2807 0.0362 1.0000 Uiso
H13 H 0.7079 0.4770 0.2270 0.0362 1.0000 Uiso
H21 H 0.7271 0.3666 0.0956 0.0376 1.0000 Uiso
H22 H 0.6554 0.4298 0.1134 0.0376 1.0000 Uiso
H23 H 0.6487 0.3143 0.0942 0.0376 1.0000 Uiso
H41 H 0.5037 0.1825 0.1137 0.0282 1.0000 Uiso
H51 H 0.5319 0.1056 0.0039 0.0370 1.0000 Uiso
H61 H 0.6472 0.0341 -0.0138 0.0405 1.0000 Uiso
H71 H 0.7328 0.0382 0.0792 0.0367 1.0000 Uiso
H81 H 0.7064 0.1156 0.1894 0.0279 1.0000 Uiso
H101 H 0.6251 0.0312 0.2816 0.0259 1.0000 Uiso
H111 H 0.6851 -0.0335 0.3831 0.0343 1.0000 Uiso
H121 H 0.7288 0.0728 0.4728 0.0382 1.0000 Uiso
H131 H 0.7170 0.2446 0.4601 0.0361 1.0000 Uiso
H141 H 0.6569 0.3109 0.3588 0.0302 1.0000 Uiso
H161 H 0.5011 0.0604 0.3566 0.0240 1.0000 Uiso
H171 H 0.4810 0.0300 0.2316 0.0233 1.0000 Uiso
H191 H 0.3064 0.2196 0.2365 0.0326 1.0000 Uiso
H201 H 0.3276 0.2523 0.3582 0.0313 1.0000 Uiso
H211 H 0.4302 0.2575 0.4521 0.0321 1.0000 Uiso
H221 H 0.5076 0.1714 0.5253 0.0479 1.0000 Uiso
H222 H 0.5416 0.1877 0.4464 0.0479 1.0000 Uiso
H223 H 0.5086 0.0818 0.4684 0.0479 1.0000 Uiso
H231 H 0.3774 0.1541 0.5414 0.0554 1.0000 Uiso
H232 H 0.3707 0.0669 0.4829 0.0554 1.0000 Uiso
H233 H 0.3235 0.1662 0.4739 0.0554 1.0000 Uiso
H241 H 0.4140 0.0539 0.1264 0.0462 1.0000 Uiso
H242 H 0.3790 0.1619 0.1166 0.0462 1.0000 Uiso
H243 H 0.3287 0.0704 0.1404 0.0462 1.0000 Uiso

loop_
_atom_site_aniso_label
_atom_site_aniso_U_11
_atom_site_aniso_U_22
_atom_site_aniso_U_33
_atom_site_aniso_U_23
_atom_site_aniso_U_13
_atom_site_aniso_U_12
Ru1 0.01742(12) 0.01488(11) 0.01820(12) 0.00078(11) 0.00153(12) 0.00160(11)
Cl1 0.0429(5) 0.0177(4) 0.0260(4) -0.0036(3) 0.0084(4) -0.0054(4)
Cl2 0.0312(5) 0.0252(4) 0.0256(4) 0.0072(3) -0.0012(4) 0.0065(4)
P1 0.0174(4) 0.0143(4) 0.0175(4) 0.0005(3) 0.0013(3) -0.0002(3)
N1 0.0204(14) 0.0172(14) 0.0279(15) 0.0037(13) 0.0026(14) -0.0013(12)
N2 0.0207(15) 0.0211(14) 0.0234(15) 0.0029(12) 0.0046(13) -0.0021(12)
C1 0.0271(19) 0.0268(18) 0.037(2) 0.0009(18) 0.0037(17) -0.0091(15)
C2 0.036(2) 0.032(2) 0.026(2) 0.0094(16) 0.0044(17) -0.0063(17)
C3 0.0185(17) 0.0148(16) 0.0215(17) 0.0025(13) 0.0007(14) 0.0004(13)
C4 0.0212(19) 0.0257(18) 0.0235(17) -0.0019(15) 0.0002(14) 0.0003(14)
C5 0.038(2) 0.032(2) 0.0223(18) -0.0049(15) -0.0042(17) 0.0012(17)
C6 0.049(3) 0.029(2) 0.0230(19) -0.0047(16) 0.0076(19) 0.0078(18)
C7 0.035(2) 0.030(2) 0.027(2) -0.0017(16) 0.0046(17) 0.0103(17)
C8 0.0229(18) 0.0228(18) 0.0241(18) 0.0005(14) -0.0003(15) 0.0020(14)
C9 0.0175(17) 0.0198(17) 0.0204(17) 0.0019(14) 0.0005(14) 0.0016(13)
C10 0.0206(17) 0.0233(18) 0.0208(17) 0.0037(14) 0.0031(15) 0.0015(14)
C11 0.025(2) 0.033(2) 0.028(2) 0.0096(16) 0.0034(16) 0.0065(16)
C12 0.027(2) 0.048(3) 0.0206(18) 0.0082(17) -0.0009(16) 0.0051(18)
C13 0.027(2) 0.044(2) 0.0191(18) -0.0023(16) -0.0029(16) -0.0030(17)
C14 0.0232(17) 0.0281(19) 0.0241(17) -0.0007(16) 0.0035(14) -0.0026(15)
C15 0.0249(19) 0.0186(17) 0.0237(18) -0.0017(14) 0.0078(15) -0.0036(14)
C16 0.0213(16) 0.0170(16) 0.0217(17) 0.0024(13) 0.0012(16) -0.0051(15)
C17 0.0209(18) 0.0128(14) 0.0245(17) -0.0043(13) 0.0024(13) -0.0033(12)
C18 0.0233(18) 0.0237(17) 0.0285(18) -0.0017(16) 0.0014(16) -0.0074(14)
C19 0.0150(17) 0.031(2) 0.035(2) 0.0053(16) -0.0048(15) -0.0028(14)
C20 0.0213(18) 0.0242(19) 0.033(2) 0.0027(15) 0.0073(16) 0.0039(14)
C21 0.035(2) 0.0242(19) 0.0206(18) -0.0043(14) 0.0058(16) -0.0067(16)
C22 0.046(3) 0.050(3) 0.0240(18) 0.0009(19) -0.004(2) -0.005(2)
C23 0.054(3) 0.059(3) 0.026(2) -0.001(2) 0.012(2) -0.024(2)
C24 0.033(2) 0.051(3) 0.032(2) 0.0020(19) -0.0075(18) -0.013(2)

loop_
_atom_type_symbol
_atom_type_scat_dispersion_real
_atom_type_scat_dispersion_imag
_atom_type_scat_Cromer_Mann_a1
_atom_type_scat_Cromer_Mann_b1
_atom_type_scat_Cromer_Mann_a2
_atom_type_scat_Cromer_Mann_b2
_atom_type_scat_Cromer_Mann_a3
_atom_type_scat_Cromer_Mann_b3
_atom_type_scat_Cromer_Mann_a4
_atom_type_scat_Cromer_Mann_b4
_atom_type_scat_Cromer_Mann_c
_atom_type_scat_source
'C   ' 0.0033 0.0016 2.3100 20.8439 1.0200 10.2075 1.5886 0.5687 0.8650 51.6512 0.2156 International_Tables_Vol_IV_Table_2.2B
'H   ' 0.0000 0.0000 0.4930 10.5109 0.3229 26.1257 0.1402 3.1424 0.0408 57.7998 0.0030 International_Tables_Vol_IV_Table_2.2B
'Cl  ' 0.1484 0.1585 11.4604 0.0104 7.1964 1.1662 6.2556 18.5194 1.6455 47.7784 -9.5574 International_Tables_Vol_IV_Table_2.2B
'N   ' 0.0061 0.0033 12.2126 0.0057 3.1322 9.8933 2.0125 28.9975 1.1663 0.5826 -11.5290 International_Tables_Vol_IV_Table_2.2B
'P   ' 0.1023 0.0942 6.4345 1.9067 4.1791 27.1570 1.7800 0.5260 1.4908 68.1645 1.1149 International_Tables_Vol_IV_Table_2.2B
'Ru  ' -1.2594 0.8363 19.2674 0.8085 12.9182 8.4347 4.8634 24.7997 1.5676 94.2928 5.3787 International_Tables_Vol_IV_Table_2.2B

loop_
_geom_angle_atom_site_label_1
_geom_angle_site_symmetry_1
_geom_angle_atom_site_label_2
_geom_angle_site_symmetry_2
_geom_angle_atom_site_label_3
_geom_angle_site_symmetry_3
_geom_angle
_geom_angle_publ_flag
Cl1 . Ru1 . Cl2 . 86.98(3) yes
Cl1 . Ru1 . P1 . 86.92(3) yes
Cl2 . Ru1 . P1 . 86.49(3) yes
Cl1 . Ru1 . C15 . 87.97(9) yes
Cl2 . Ru1 . C15 . 149.97(10) yes
P1 . Ru1 . C15 . 122.77(10) yes
Cl1 . Ru1 . C16 . 112.59(9) yes
Cl2 . Ru1 . C16 . 160.38(9) yes
P1 . Ru1 . C16 . 95.62(10) yes
C15 . Ru1 . C16 . 36.88(13) yes
Cl1 . Ru1 . C17 . 150.37(9) yes
Cl2 . Ru1 . C17 . 122.51(9) yes
P1 . Ru1 . C17 . 91.78(9) yes
C15 . Ru1 . C17 . 67.98(12) yes
C16 . Ru1 . C17 . 38.06(12) yes
Cl1 . Ru1 . C18 . 157.99(10) yes
Cl2 . Ru1 . C18 . 93.46(10) yes
P1 . Ru1 . C18 . 115.09(10) yes
C15 . Ru1 . C18 . 80.66(13) yes
C16 . Ru1 . C18 . 67.94(13) yes
Cl1 . Ru1 . C19 . 120.63(10) yes
Cl2 . Ru1 . C19 . 90.34(10) yes
P1 . Ru1 . C19 . 152.09(10) yes
C15 . Ru1 . C19 . 67.13(14) yes
C16 . Ru1 . C19 . 78.66(13) yes
Cl1 . Ru1 . C20 . 92.67(10) yes
Cl2 . Ru1 . C20 . 112.89(10) yes
P1 . Ru1 . C20 . 160.58(10) yes
C15 . Ru1 . C20 . 37.87(13) yes
C16 . Ru1 . C20 . 66.62(13) yes
C17 . Ru1 . C18 . 37.36(13) yes
C17 . Ru1 . C19 . 66.78(13) yes
C18 . Ru1 . C19 . 37.40(13) yes
C17 . Ru1 . C20 . 79.04(13) yes
C18 . Ru1 . C20 . 66.88(14) yes
C19 . Ru1 . C20 . 36.12(14) yes
Ru1 . P1 . N1 . 112.96(11) yes
Ru1 . P1 . C3 . 115.89(11) yes
N1 . P1 . C3 . 105.95(15) yes
Ru1 . P1 . C9 . 111.93(11) yes
N1 . P1 . C9 . 103.44(16) yes
C3 . P1 . C9 . 105.64(15) yes
P1 . N1 . N2 . 116.9(2) yes
P1 . N1 . H1 . 117(3) yes
N2 . N1 . H1 . 112(3) yes
N1 . N2 . C1 . 109.2(3) yes
N1 . N2 . C2 . 110.3(3) yes
C1 . N2 . C2 . 110.8(3) yes
N2 . C1 . H11 . 109.467 no
N2 . C1 . H12 . 109.467 no
H11 . C1 . H12 . 109.476 no
N2 . C1 . H13 . 109.467 no
H11 . C1 . H13 . 109.476 no
H12 . C1 . H13 . 109.476 no
N2 . C2 . H21 . 109.467 no
N2 . C2 . H22 . 109.466 no
H21 . C2 . H22 . 109.476 no
N2 . C2 . H23 . 109.467 no
H21 . C2 . H23 . 109.476 no
H22 . C2 . H23 . 109.476 no
P1 . C3 . C4 . 118.7(2) yes
P1 . C3 . C8 . 121.9(3) yes
C4 . C3 . C8 . 119.0(3) yes
C3 . C4 . C5 . 120.7(3) yes
C3 . C4 . H41 . 119.670 no
C5 . C4 . H41 . 119.670 no
C4 . C5 . C6 . 120.2(4) yes
C4 . C5 . H51 . 119.897 no
C6 . C5 . H51 . 119.897 no
C5 . C6 . C7 . 119.4(3) yes
C5 . C6 . H61 . 120.324 no
C7 . C6 . H61 . 120.324 no
C6 . C7 . C8 . 121.3(4) yes
C6 . C7 . H71 . 119.334 no
C8 . C7 . H71 . 119.334 no
C3 . C8 . C7 . 119.4(3) yes
C3 . C8 . H81 . 120.281 no
C7 . C8 . H81 . 120.281 no
P1 . C9 . C10 . 121.1(3) yes
P1 . C9 . C14 . 118.7(3) yes
C10 . C9 . C14 . 119.6(3) yes
C9 . C10 . C11 . 120.2(3) yes
C9 . C10 . H101 . 119.918 no
C11 . C10 . H101 . 119.918 no
C10 . C11 . C12 . 120.1(4) yes
C10 . C11 . H111 . 119.944 no
C12 . C11 . H111 . 119.944 no
C11 . C12 . C13 . 120.4(3) yes
C11 . C12 . H121 . 119.794 no
C13 . C12 . H121 . 119.794 no
C12 . C13 . C14 . 120.0(4) yes
C12 . C13 . H131 . 119.997 no
C14 . C13 . H131 . 119.997 no
C9 . C14 . C13 . 119.7(3) yes
C9 . C14 . H141 . 120.140 no
C13 . C14 . H141 . 120.140 no
Ru1 . C15 . C16 . 70.96(19) yes
Ru1 . C15 . C20 . 71.8(2) yes
C16 . C15 . C20 . 118.1(3) yes
Ru1 . C15 . C21 . 130.1(2) yes
C16 . C15 . C21 . 123.0(3) yes
C20 . C15 . C21 . 118.9(3) yes
Ru1 . C16 . C15 . 72.2(2) yes
Ru1 . C16 . C17 . 70.51(18) yes
C15 . C16 . C17 . 121.0(3) yes
Ru1 . C16 . H161 . 130.561 no
C15 . C16 . H161 . 119.477 no
C17 . C16 . H161 . 119.477 no
Ru1 . C17 . C16 . 71.43(18) yes
Ru1 . C17 . C18 . 72.40(19) yes
C16 . C17 . C18 . 120.5(3) yes
Ru1 . C17 . H171 . 128.743 no
C16 . C17 . H171 . 119.735 no
C18 . C17 . H171 . 119.735 no
Ru1 . C18 . C17 . 70.24(18) yes
Ru1 . C18 . C19 . 71.9(2) yes
C17 . C18 . C19 . 118.1(3) yes
Ru1 . C18 . C24 . 131.6(3) yes
C17 . C18 . C24 . 120.9(3) yes
C19 . C18 . C24 . 120.9(3) yes
Ru1 . C19 . C18 . 70.66(19) yes
Ru1 . C19 . C20 . 72.1(2) yes
C18 . C19 . C20 . 121.5(3) yes
Ru1 . C19 . H191 . 130.836 no
C18 . C19 . H191 . 119.256 no
C20 . C19 . H191 . 119.256 no
Ru1 . C20 . C15 . 70.29(19) yes
Ru1 . C20 . C19 . 71.8(2) yes
C15 . C20 . C19 . 120.7(3) yes
Ru1 . C20 . H201 . 131.015 no
C15 . C20 . H201 . 119.650 no
C19 . C20 . H201 . 119.650 no
C15 . C21 . C22 . 113.5(3) yes
C15 . C21 . C23 . 108.6(3) yes
C22 . C21 . C23 . 111.4(3) yes
C15 . C21 . H211 . 107.996 no
C22 . C21 . H211 . 105.016 no
C23 . C21 . H211 . 110.277 no
C21 . C22 . H221 . 109.467 no
C21 . C22 . H222 . 109.467 no
H221 . C22 . H222 . 109.476 no
C21 . C22 . H223 . 109.467 no
H221 . C22 . H223 . 109.476 no
H222 . C22 . H223 . 109.476 no
C21 . C23 . H231 . 109.467 no
C21 . C23 . H232 . 109.467 no
H231 . C23 . H232 . 109.476 no
C21 . C23 . H233 . 109.467 no
H231 . C23 . H233 . 109.476 no
H232 . C23 . H233 . 109.476 no
C18 . C24 . H241 . 109.467 no
C18 . C24 . H242 . 109.467 no
H241 . C24 . H242 . 109.476 no
C18 . C24 . H243 . 109.467 no
H241 . C24 . H243 . 109.476 no
H242 . C24 . H243 . 109.476 no

loop_
_geom_bond_atom_site_label_1
_geom_bond_site_symmetry_1
_geom_bond_atom_site_label_2
_geom_bond_site_symmetry_2
_geom_bond_distance
_geom_bond_publ_flag
Ru1 . Cl1 . 2.4122(9) yes
Ru1 . Cl2 . 2.4103(9) yes
Ru1 . P1 . 2.3238(8) yes
Ru1 . C15 . 2.220(3) yes
Ru1 . C16 . 2.205(3) yes
Ru1 . C17 . 2.193(3) yes
Ru1 . C18 . 2.221(3) yes
Ru1 . C19 . 2.238(3) yes
Ru1 . C20 . 2.241(4) yes
P1 . N1 . 1.673(3) yes
P1 . C3 . 1.822(3) yes
P1 . C9 . 1.818(3) yes
N1 . N2 . 1.433(4) yes
N1 . H1 . 0.80(4) yes
N2 . C1 . 1.457(5) yes
N2 . C2 . 1.466(5) yes
C1 . H11 . 1.000 no
C1 . H12 . 1.000 no
C1 . H13 . 1.000 no
C2 . H21 . 1.000 no
C2 . H22 . 1.000 no
C2 . H23 . 1.000 no
C3 . C4 . 1.397(5) yes
C3 . C8 . 1.406(5) yes
C4 . C5 . 1.389(5) yes
C4 . H41 . 1.000 no
C5 . C6 . 1.392(6) yes
C5 . H51 . 1.000 no
C6 . C7 . 1.381(6) yes
C6 . H61 . 1.000 no
C7 . C8 . 1.392(5) yes
C7 . H71 . 1.000 no
C8 . H81 . 1.000 no
C9 . C10 . 1.390(5) yes
C9 . C14 . 1.405(5) yes
C10 . C11 . 1.392(5) yes
C10 . H101 . 1.000 no
C11 . C12 . 1.382(6) yes
C11 . H111 . 1.000 no
C12 . C13 . 1.386(6) yes
C12 . H121 . 1.000 no
C13 . C14 . 1.395(5) yes
C13 . H131 . 1.000 no
C14 . H141 . 1.000 no
C15 . C16 . 1.400(5) yes
C15 . C20 . 1.448(5) yes
C15 . C21 . 1.517(5) yes
C16 . C17 . 1.434(5) yes
C16 . H161 . 1.000 no
C17 . C18 . 1.414(5) yes
C17 . H171 . 1.000 no
C18 . C19 . 1.430(5) yes
C18 . C24 . 1.507(5) yes
C19 . C20 . 1.388(5) yes
C19 . H191 . 1.000 no
C20 . H201 . 1.000 no
C21 . C22 . 1.511(6) yes
C21 . C23 . 1.531(5) yes
C21 . H211 . 1.000 no
C22 . H221 . 1.000 no
C22 . H222 . 1.000 no
C22 . H223 . 1.000 no
C23 . H231 . 1.000 no
C23 . H232 . 1.000 no
C23 . H233 . 1.000 no
C24 . H241 . 1.000 no
C24 . H242 . 1.000 no
C24 . H243 . 1.000 no
